data_7050719
loop_
_publ_author_name
'Das, Chayan'
'Peng, Shie-Ming'
'Lee, Gene-Hsiang'
'Goswami, Sreebrata'

_publ_section_title
;
 Osmium(II) complexes of 2-[(arylamido)phenylazo]pyridines. New
 examples of deamination reactions---X-ray structure and redox
 propertiesElectronic supplementary information (ESI) available:
 partial energy level diagrams and molecular orbitals of 1a, 2a and 4a,
 UV-vis spectra of 4 complexes and cyclic voltammograms of 1b, 2b and
 4b. See http://www.rsc.org/suppdata/nj/b1/b108507g/
;
_journal_issue 2
_journal_name_full 'New Journal of Chemistry'
_journal_page_first 222
_journal_paper_doi 10.1039/b108507g
_journal_volume 26
_journal_year 2002
_chemical_formula_sum 'C28 H23 Br2 N7 Os'
_chemical_formula_weight 807.55
_chemical_name_systematic
; 
? 
;
_space_group_IT_number 148
_symmetry_cell_setting rhombohedral
_symmetry_space_group_name_Hall '-R 3'
_symmetry_space_group_name_H-M 'R -3 :H'
_atom_sites_solution_hydrogens geom
_atom_sites_solution_primary direct
_atom_sites_solution_secondary difmap
_audit_creation_method SHELXL
_cell_angle_alpha 90.00
_cell_angle_beta 90.00
_cell_angle_gamma 120.00
_cell_formula_units_Z 18
_cell_length_a 38.4934(7)
_cell_length_b 38.4934(7)
_cell_length_c 9.7379(2)
_cell_measurement_reflns_used 8192
_cell_measurement_temperature 150(1)
_cell_volume 12495.9(4)
_computing_cell_refinement 'Siemens SAINT'
_computing_data_collection 'Siemens SMART'
_computing_data_reduction 'Siemens SAINT'
_computing_molecular_graphics 'Siemens SHELXTL'
_computing_publication_material 'Siemens SHELXTL'
_computing_structure_refinement 'SHELXL-93 (Sheldrick, 1993)'
_computing_structure_solution 'SHELXS-86 (Sheldrick, 1990)'
_diffrn_ambient_temperature 150(1)
_diffrn_measurement_device 'Siemens SMART 1K CCD'
_diffrn_measurement_method '\w scans'
_diffrn_radiation_monochromator graphite
_diffrn_radiation_source 'fine-focus sealed tube'
_diffrn_radiation_type MoK\a
_diffrn_radiation_wavelength 0.71073
_diffrn_reflns_av_R_equivalents 0.0445
_diffrn_reflns_av_sigmaI/netI 0.0358
_diffrn_reflns_limit_h_max 50
_diffrn_reflns_limit_h_min -50
_diffrn_reflns_limit_k_max 47
_diffrn_reflns_limit_k_min -50
_diffrn_reflns_limit_l_max 12
_diffrn_reflns_limit_l_min -9
_diffrn_reflns_number 24176
_diffrn_reflns_theta_max 27.50
_diffrn_reflns_theta_min 1.06
_diffrn_standards_decay_% 0
_exptl_absorpt_coefficient_mu 7.501
_exptl_absorpt_correction_T_max 0.4929
_exptl_absorpt_correction_T_min 0.1520
_exptl_absorpt_correction_type ' empirical used sadabs'
_exptl_crystal_colour black
_exptl_crystal_density_diffrn 1.932
_exptl_crystal_density_meas ?
_exptl_crystal_description plate
_exptl_crystal_F_000 6948
_exptl_crystal_size_max 0.42
_exptl_crystal_size_mid 0.25
_exptl_crystal_size_min 0.15
_refine_diff_density_max 1.630
_refine_diff_density_min -0.717
_refine_diff_density_rms 0.208
_refine_ls_extinction_coef 0.000176(9)
_refine_ls_extinction_expression Fc^*^=kFc[1+0.001xFc^2^\l^3^/sin(2\q)]^-1/4^
_refine_ls_extinction_method SHELXL
_refine_ls_goodness_of_fit_all 1.150
_refine_ls_goodness_of_fit_obs 1.035
_refine_ls_matrix_type full
_refine_ls_number_parameters 344
_refine_ls_number_reflns 6362
_refine_ls_number_restraints 0
_refine_ls_restrained_S_all 1.150
_refine_ls_restrained_S_obs 1.035
_refine_ls_R_factor_all 0.0399
_refine_ls_R_factor_obs 0.0285
_refine_ls_shift/esd_max -0.006
_refine_ls_shift/esd_mean 0.001
_refine_ls_structure_factor_coef Fsqd
_refine_ls_weighting_details 'w=1/[\s^2^(Fo^2^)+(0.0363P)^2^+0.0000P] where P=(Fo^2^+2Fc^2^)/3'
_refine_ls_weighting_scheme calc
_refine_ls_wR_factor_all 0.0726
_refine_ls_wR_factor_obs 0.0611
_reflns_number_observed 5588
_reflns_number_total 6362
_reflns_observed_criterion >2sigma(I)
_cod_data_source_file b108507g.txt
_cod_data_source_block ic7582
_cod_depositor_comments
;
The following automatic conversions were performed:
'_symmetry_cell_setting' value 'Rhombohedral' changed to 'rhombohedral'
according to '/home/saulius/struct/CIF-dictionaries/cif_core.dic'
dictionary named 'cif_core.dic' version 2.4.1 from 2010-06-29.

Automatic conversion script
Id: cif_fix_enum 1527 2010-12-29 10:47:43Z saulius 

The following automatic conversions were performed:

'_exptl_crystal_density_meas' value 'not_measured' was changed to '?'
- the value is perceived as not measured.

Automatic conversion script
Id: cif_fix_values 3008 2015-01-20 13:52:24Z robertas 

The following automatic conversions were performed:

'_refine_ls_weighting_scheme' value 'calc
w=1/[\s^2^(Fo^2^)+(0.0363P)^2^+0.0000P] where P=(Fo^2^+2Fc^2^)/3' was
changed to 'calc'. New tag '_refine_ls_weighting_details' was
created. The value of the new tag was set to
'w=1/[\s^2^(Fo^2^)+(0.0363P)^2^+0.0000P] where P=(Fo^2^+2Fc^2^)/3'.

Automatic conversion script
Id: cif_fix_values 3143 2015-03-26 13:38:13Z robertas 
;
_cod_original_sg_symbol_H-M R-3
_cod_database_code 7050719

loop_
_symmetry_equiv_pos_as_xyz
'x, y, z'
'-y, x-y, z'
'-x+y, -x, z'
'x+2/3, y+1/3, z+1/3'
'-y+2/3, x-y+1/3, z+1/3'
'-x+y+2/3, -x+1/3, z+1/3'
'x+1/3, y+2/3, z+2/3'
'-y+1/3, x-y+2/3, z+2/3'
'-x+y+1/3, -x+2/3, z+2/3'
'-x, -y, -z'
'y, -x+y, -z'
'x-y, x, -z'
'-x+2/3, -y+1/3, -z+1/3'
'y+2/3, -x+y+1/3, -z+1/3'
'x-y+2/3, x+1/3, -z+1/3'
'-x+1/3, -y+2/3, -z+2/3'
'y+1/3, -x+y+2/3, -z+2/3'
'x-y+1/3, x+2/3, -z+2/3'

loop_
_atom_site_aniso_label
_atom_site_aniso_U_11
_atom_site_aniso_U_22
_atom_site_aniso_U_33
_atom_site_aniso_U_23
_atom_site_aniso_U_13
_atom_site_aniso_U_12
Os 0.01864(9) 0.01871(9) 0.01550(9) -0.00081(6) -0.00028(6) 0.01016(6)
Br1 0.0230(2) 0.0215(2) 0.0363(3) 0.0009(2) 0.0048(2) 0.0086(2)
Br2 0.0298(2) 0.0396(3) 0.0311(2) -0.0058(2) -0.0093(2) 0.0226(2)
N1 0.021(2) 0.018(2) 0.019(2) -0.0006(13) 0.0018(13) 0.0091(14)
N2 0.027(2) 0.027(2) 0.019(2) -0.0013(14) -0.0027(14) 0.014(2)
N3 0.020(2) 0.018(2) 0.020(2) 0.0010(13) -0.0017(13) 0.0083(14)
N4 0.039(2) 0.027(2) 0.067(3) 0.012(2) 0.027(2) 0.020(2)
N5 0.023(2) 0.022(2) 0.016(2) -0.0003(13) -0.0032(13) 0.0122(14)
N6 0.035(2) 0.031(2) 0.018(2) 0.0021(15) 0.0037(15) 0.020(2)
N7 0.023(2) 0.024(2) 0.017(2) -0.0032(14) -0.0043(13) 0.0139(14)
C1 0.022(2) 0.025(2) 0.031(2) 0.000(2) 0.003(2) 0.009(2)
C2 0.027(2) 0.030(2) 0.035(3) -0.006(2) 0.009(2) 0.012(2)
C3 0.040(3) 0.034(2) 0.022(2) -0.004(2) 0.009(2) 0.013(2)
C4 0.038(3) 0.033(2) 0.020(2) 0.000(2) 0.000(2) 0.017(2)
C5 0.025(2) 0.020(2) 0.017(2) 0.000(2) 0.000(2) 0.008(2)
C6 0.018(2) 0.026(2) 0.017(2) -0.002(2) -0.0017(15) 0.012(2)
C7 0.026(2) 0.022(2) 0.023(2) -0.002(2) -0.004(2) 0.009(2)
C8 0.019(2) 0.028(2) 0.035(3) 0.002(2) 0.003(2) 0.006(2)
C9 0.021(2) 0.035(2) 0.035(3) -0.008(2) 0.000(2) 0.015(2)
C10 0.026(2) 0.030(2) 0.035(3) -0.002(2) 0.002(2) 0.017(2)
C11 0.026(2) 0.027(2) 0.027(2) 0.000(2) 0.001(2) 0.014(2)
C12 0.026(2) 0.026(2) 0.039(3) 0.009(2) 0.011(2) 0.015(2)
C13 0.033(3) 0.043(3) 0.048(3) 0.005(2) -0.001(2) 0.021(2)
C14 0.058(4) 0.047(3) 0.061(4) 0.027(3) 0.018(3) 0.039(3)
C15 0.050(3) 0.025(2) 0.071(4) 0.005(3) 0.024(3) 0.016(2)
C16 0.045(3) 0.056(4) 0.061(4) -0.019(3) -0.002(3) 0.023(3)
C17 0.050(3) 0.055(3) 0.036(3) 0.002(2) 0.001(2) 0.034(3)
C18 0.028(2) 0.023(2) 0.021(2) -0.001(2) -0.001(2) 0.016(2)
C19 0.033(2) 0.023(2) 0.035(3) -0.001(2) -0.003(2) 0.014(2)
C20 0.046(3) 0.031(2) 0.042(3) 0.016(2) 0.014(2) 0.022(2)
C21 0.043(3) 0.033(2) 0.029(2) 0.011(2) 0.015(2) 0.021(2)
C22 0.028(2) 0.029(2) 0.020(2) 0.004(2) 0.002(2) 0.017(2)
C23 0.028(2) 0.023(2) 0.018(2) -0.004(2) -0.004(2) 0.013(2)
C24 0.028(2) 0.031(2) 0.026(2) -0.005(2) -0.002(2) 0.019(2)
C25 0.039(3) 0.040(3) 0.035(3) -0.007(2) 0.000(2) 0.028(2)
C26 0.049(3) 0.031(2) 0.043(3) -0.015(2) -0.009(2) 0.025(2)
C27 0.034(3) 0.033(2) 0.042(3) -0.013(2) -0.011(2) 0.015(2)
C28 0.029(2) 0.035(2) 0.027(2) -0.008(2) -0.006(2) 0.018(2)

loop_
_atom_site_label
_atom_site_type_symbol
_atom_site_fract_x
_atom_site_fract_y
_atom_site_fract_z
_atom_site_U_iso_or_equiv
_atom_site_thermal_displace_type
_atom_site_occupancy
_atom_site_calc_flag
_atom_site_refinement_flags
_atom_site_disorder_group
Os Os 0.602546(4) 0.065347(4) 0.123677(15) 0.01725(6) Uani 1 d . .
Br1 Br 0.652015(12) 0.136633(12) 0.04585(5) 0.02807(11) Uani 1 d . .
Br2 Br 0.659546(13) 0.059817(14) 0.23391(5) 0.03117(11) Uani 1 d . .
N1 N 0.61285(9) 0.05048(9) -0.0723(3) 0.0195(7) Uani 1 d . .
N2 N 0.56236(10) 0.06534(10) -0.1265(3) 0.0237(7) Uani 1 d . .
N3 N 0.56200(9) 0.06757(9) 0.0078(3) 0.0201(7) Uani 1 d . .
N4 N 0.56662(12) 0.14221(11) -0.0286(5) 0.0425(11) Uani 1 d . .
H4A H 0.58092(12) 0.13571(11) -0.0821(5) 0.051 Uiso 1 calc R .
N5 N 0.56666(9) 0.00945(9) 0.2046(3) 0.0197(7) Uani 1 d . .
N6 N 0.55834(11) 0.04678(11) 0.3787(3) 0.0262(8) Uani 1 d . .
N7 N 0.58316(10) 0.07612(10) 0.2992(3) 0.0207(7) Uani 1 d . .
C1 C 0.63914(12) 0.03876(12) -0.1147(5) 0.0271(9) Uani 1 d . .
H1A H 0.65445(12) 0.03425(12) -0.0480(5) 0.033 Uiso 1 calc R .
C2 C 0.64425(13) 0.03322(13) -0.2516(5) 0.0314(10) Uani 1 d . .
H2A H 0.66240(13) 0.02443(13) -0.2775(5) 0.038 Uiso 1 calc R .
C3 C 0.62295(14) 0.04044(13) -0.3516(5) 0.0345(11) Uani 1 d . .
H3A H 0.62660(14) 0.03710(13) -0.4462(5) 0.041 Uiso 1 calc R .
C4 C 0.59634(13) 0.05260(13) -0.3106(4) 0.0307(10) Uani 1 d . .
H4B H 0.58166(13) 0.05817(13) -0.3768(4) 0.037 Uiso 1 calc R .
C5 C 0.59124(12) 0.05663(12) -0.1702(4) 0.0218(8) Uani 1 d . .
C6 C 0.53018(11) 0.07397(12) 0.0582(4) 0.0201(8) Uani 1 d . .
C7 C 0.49816(12) 0.04352(12) 0.1292(4) 0.0249(9) Uani 1 d . .
H7A H 0.49681(12) 0.01842(12) 0.1425(4) 0.030 Uiso 1 calc R .
C8 C 0.46799(12) 0.04982(13) 0.1810(5) 0.0299(10) Uani 1 d . .
H8A H 0.44633(12) 0.02931(13) 0.2315(5) 0.036 Uiso 1 calc R .
C9 C 0.46987(12) 0.08633(13) 0.1580(5) 0.0302(10) Uani 1 d . .
H9A H 0.44896(12) 0.09043(13) 0.1909(5) 0.036 Uiso 1 calc R .
C10 C 0.50208(13) 0.11707(13) 0.0872(5) 0.0291(10) Uani 1 d . .
H10A H 0.50271(13) 0.14175(13) 0.0719(5) 0.035 Uiso 1 calc R .
C11 C 0.53346(12) 0.11203(12) 0.0383(4) 0.0258(9) Uani 1 d . .
C12 C 0.57830(13) 0.18350(13) -0.0135(5) 0.0296(10) Uani 1 d . .
C13 C 0.56237(15) 0.2007(2) -0.0985(5) 0.0403(12) Uani 1 d . .
H13A H 0.54258(15) 0.1849(2) -0.1646(5) 0.048 Uiso 1 calc R .
C14 C 0.5756(2) 0.2416(2) -0.0865(6) 0.0499(15) Uani 1 d . .
H14A H 0.5642(2) 0.2535(2) -0.1430(6) 0.060 Uiso 1 calc R .
C15 C 0.6048(2) 0.2647(2) 0.0063(6) 0.0500(15) Uani 1 d . .
H15A H 0.6143(2) 0.2926(2) 0.0120(6) 0.060 Uiso 1 calc R .
C16 C 0.6203(2) 0.2476(2) 0.0905(6) 0.055(2) Uani 1 d . .
H16A H 0.6402(2) 0.2636(2) 0.1560(6) 0.066 Uiso 1 calc R .
C17 C 0.6071(2) 0.2071(2) 0.0809(5) 0.0436(12) Uani 1 d . .
H17A H 0.6181(2) 0.1954(2) 0.1401(5) 0.052 Uiso 1 calc R .
C18 C 0.56046(12) -0.02597(12) 0.1547(4) 0.0229(8) Uani 1 d . .
H18A H 0.57205(12) -0.02635(12) 0.0690(4) 0.027 Uiso 1 calc R .
C19 C 0.53797(13) -0.06140(13) 0.2239(5) 0.0303(10) Uani 1 d . .
H19A H 0.53420(13) -0.08587(13) 0.1868(5) 0.036 Uiso 1 calc R .
C20 C 0.52064(15) -0.06101(14) 0.3500(5) 0.0384(12) Uani 1 d . .
H20A H 0.50484(15) -0.08527(14) 0.3991(5) 0.046 Uiso 1 calc R .
C21 C 0.52670(14) -0.02529(14) 0.4019(5) 0.0341(10) Uani 1 d . .
H21A H 0.51499(14) -0.02449(14) 0.4869(5) 0.041 Uiso 1 calc R .
C22 C 0.55045(12) 0.01002(13) 0.3276(4) 0.0244(9) Uani 1 d . .
C23 C 0.59036(12) 0.11435(12) 0.3509(4) 0.0225(8) Uani 1 d . .
C24 C 0.55740(13) 0.11886(13) 0.3828(4) 0.0268(9) Uani 1 d . .
H24A H 0.53087(13) 0.09733(13) 0.3686(4) 0.032 Uiso 1 calc R .
C25 C 0.56393(14) 0.15524(14) 0.4355(5) 0.0347(11) Uani 1 d . .
H25A H 0.54176(14) 0.15874(14) 0.4564(5) 0.042 Uiso 1 calc R .
C26 C 0.6027(2) 0.18640(14) 0.4577(5) 0.0386(12) Uani 1 d . .
H26A H 0.6070(2) 0.21108(14) 0.4947(5) 0.046 Uiso 1 calc R .
C27 C 0.63531(15) 0.18158(14) 0.4259(5) 0.0372(11) Uani 1 d . .
H27A H 0.66182(15) 0.20296(14) 0.4417(5) 0.045 Uiso 1 calc R .
C28 C 0.62920(13) 0.14550(13) 0.3708(4) 0.0292(9) Uani 1 d . .
H28A H 0.65141(13) 0.14233(13) 0.3472(4) 0.035 Uiso 1 calc R .

loop_
_atom_type_symbol
_atom_type_description
_atom_type_scat_dispersion_real
_atom_type_scat_dispersion_imag
_atom_type_scat_source
C C 0.0033 0.0016 'International Tables Vol C Tables 4.2.6.8 and 6.1.1.4'
H H 0.0000 0.0000 'International Tables Vol C Tables 4.2.6.8 and 6.1.1.4'
N N 0.0061 0.0033 'International Tables Vol C Tables 4.2.6.8 and 6.1.1.4'
Br Br -0.2901 2.4595 'International Tables Vol C Tables 4.2.6.8 and 6.1.1.4'
Os Os -1.2165 7.6030 'International Tables Vol C Tables 4.2.6.8 and 6.1.1.4'

loop_
_geom_angle_atom_site_label_1
_geom_angle_atom_site_label_2
_geom_angle_atom_site_label_3
_geom_angle
_geom_angle_site_symmetry_1
_geom_angle_site_symmetry_3
_geom_angle_publ_flag
N3 Os N7 95.46(13) . . ?
N3 Os N5 97.69(13) . . ?
N7 Os N5 76.23(13) . . ?
N3 Os N1 75.57(13) . . ?
N7 Os N1 170.16(12) . . ?
N5 Os N1 100.65(12) . . ?
N3 Os Br2 169.71(10) . . ?
N7 Os Br2 94.82(9) . . ?
N5 Os Br2 84.64(9) . . ?
N1 Os Br2 94.16(9) . . ?
N3 Os Br1 87.96(9) . . ?
N7 Os Br1 100.78(9) . . ?
N5 Os Br1 173.80(9) . . ?
N1 Os Br1 83.18(9) . . ?
Br2 Os Br1 90.24(2) . . ?
C5 N1 C1 117.7(3) . . ?
C5 N1 Os 112.1(2) . . ?
C1 N1 Os 130.0(3) . . ?
N3 N2 C5 111.1(3) . . ?
N2 N3 C6 112.7(3) . . ?
N2 N3 Os 122.4(3) . . ?
C6 N3 Os 124.8(3) . . ?
C11 N4 C12 122.0(4) . . ?
C18 N5 C22 118.9(3) . . ?
C18 N5 Os 127.5(3) . . ?
C22 N5 Os 113.4(3) . . ?
N7 N6 C22 111.2(3) . . ?
N6 N7 C23 111.0(3) . . ?
N6 N7 Os 121.2(3) . . ?
C23 N7 Os 127.6(3) . . ?
N1 C1 C2 122.1(4) . . ?
C1 C2 C3 120.2(4) . . ?
C4 C3 C2 118.5(4) . . ?
C3 C4 C5 119.3(4) . . ?
N1 C5 N2 117.6(3) . . ?
N1 C5 C4 122.2(4) . . ?
N2 C5 C4 120.2(4) . . ?
C7 C6 C11 121.5(4) . . ?
C7 C6 N3 119.6(3) . . ?
C11 C6 N3 118.8(3) . . ?
C6 C7 C8 119.9(4) . . ?
C9 C8 C7 119.4(4) . . ?
C8 C9 C10 120.8(4) . . ?
C11 C10 C9 120.9(4) . . ?
N4 C11 C10 122.7(4) . . ?
N4 C11 C6 119.9(4) . . ?
C10 C11 C6 117.3(4) . . ?
C17 C12 C13 119.3(4) . . ?
C17 C12 N4 120.3(4) . . ?
C13 C12 N4 120.3(4) . . ?
C12 C13 C14 119.5(5) . . ?
C15 C14 C13 120.3(5) . . ?
C14 C15 C16 120.1(5) . . ?
C15 C16 C17 120.2(5) . . ?
C16 C17 C12 120.6(5) . . ?
N5 C18 C19 122.1(4) . . ?
C18 C19 C20 119.1(4) . . ?
C21 C20 C19 119.4(4) . . ?
C20 C21 C22 118.9(4) . . ?
N5 C22 N6 117.8(4) . . ?
N5 C22 C21 121.5(4) . . ?
N6 C22 C21 120.6(4) . . ?
C28 C23 C24 121.0(4) . . ?
C28 C23 N7 120.3(4) . . ?
C24 C23 N7 118.7(4) . . ?
C25 C24 C23 119.2(4) . . ?
C26 C25 C24 120.2(4) . . ?
C25 C26 C27 120.1(4) . . ?
C26 C27 C28 120.2(4) . . ?
C23 C28 C27 119.2(4) . . ?

loop_
_geom_bond_atom_site_label_1
_geom_bond_atom_site_label_2
_geom_bond_distance
_geom_bond_site_symmetry_2
_geom_bond_publ_flag
Os N3 1.962(3) . ?
Os N7 1.990(3) . ?
Os N5 2.046(3) . ?
Os N1 2.086(3) . ?
Os Br2 2.5454(4) . ?
Os Br1 2.5505(4) . ?
N1 C5 1.362(5) . ?
N1 C1 1.362(5) . ?
N2 N3 1.311(4) . ?
N2 C5 1.379(5) . ?
N3 C6 1.450(5) . ?
N4 C11 1.386(5) . ?
N4 C12 1.427(5) . ?
N5 C18 1.352(5) . ?
N5 C22 1.356(5) . ?
N6 N7 1.307(5) . ?
N6 C22 1.383(5) . ?
N7 C23 1.445(5) . ?
C1 C2 1.379(6) . ?
C2 C3 1.388(7) . ?
C3 C4 1.381(6) . ?
C4 C5 1.400(6) . ?
C6 C7 1.388(5) . ?
C6 C11 1.419(6) . ?
C7 C8 1.394(6) . ?
C8 C9 1.389(6) . ?
C9 C10 1.395(6) . ?
C10 C11 1.399(6) . ?
C12 C17 1.376(7) . ?
C12 C13 1.382(6) . ?
C13 C14 1.397(7) . ?
C14 C15 1.368(8) . ?
C15 C16 1.362(8) . ?
C16 C17 1.380(8) . ?
C18 C19 1.372(6) . ?
C19 C20 1.401(6) . ?
C20 C21 1.371(6) . ?
C21 C22 1.401(6) . ?
C23 C28 1.385(6) . ?
C23 C24 1.399(5) . ?
C24 C25 1.391(6) . ?
C25 C26 1.386(7) . ?
C26 C27 1.393(6) . ?
C27 C28 1.395(6) . ?
